data_4518914
loop_
_publ_author_name
'Balijapelly, Srikanth'
'Zhang, Qi'
'Sandineni, Prashanth'
'Adhikary, Amit'
'Mohapatra, Sudip'
'Sundaramoorthy, Santhoshkumar'
'Gerasimchuck, Nikolay'
'Chernatynskiy, Aleksandr V.'
'Choudhury, Amitava'

_publ_section_title
;
 High Sodium-Ion Conductivity in Interlocked Quaternary Chalcogenides
 Built with Supertetrahedral Building Units
;
_journal_name_full 'ACS Applied Energy Materials'
_journal_paper_doi 10.1021/acsaem.1c01270
_journal_year 2021
_chemical_formula_sum 'Ga Na3 S4 Zn'
_chemical_formula_weight 332.30
_space_group_crystal_system tetragonal
_space_group_IT_number 142
_space_group_name_Hall '-I 4bd 2c'
_space_group_name_H-M_alt 'I 41/a c d :2'
_audit_creation_method SHELXL-2014/7
_cell_angle_alpha 90
_cell_angle_beta 90
_cell_angle_gamma 90
_cell_formula_units_Z 16
_cell_length_a 12.925(2)
_cell_length_b 12.925(2)
_cell_length_c 18.623(3)
_cell_measurement_reflns_used 932
_cell_measurement_temperature 293(2)
_cell_measurement_theta_max 26.56
_cell_measurement_theta_min 3.12
_cell_volume 3111.1(8)
_computing_cell_refinement 'Bruker SAINT'
_computing_data_collection 'Bruker APEX2'
_computing_data_reduction 'Bruker SAINT'
_computing_molecular_graphics 'Bruker SHELXTL'
_computing_publication_material 'Bruker SHELXTL'
_computing_structure_refinement 'SHELXL-2014/7 (Sheldrick, 2014)'
_computing_structure_solution 'SHELXS-97 (Sheldrick, 2008)'
_diffrn_ambient_temperature 293(2)
_diffrn_measured_fraction_theta_full 1.000
_diffrn_measured_fraction_theta_max 1.000
_diffrn_measurement_device_type 'Bruker APEX-II CCD'
_diffrn_measurement_method '\w scans'
_diffrn_radiation_type MoK\a
_diffrn_radiation_wavelength 0.71073
_diffrn_reflns_av_R_equivalents 0.0461
_diffrn_reflns_av_unetI/netI 0.0160
_diffrn_reflns_Laue_measured_fraction_full 1.000
_diffrn_reflns_Laue_measured_fraction_max 1.000
_diffrn_reflns_limit_h_max 17
_diffrn_reflns_limit_h_min -17
_diffrn_reflns_limit_k_max 17
_diffrn_reflns_limit_k_min -17
_diffrn_reflns_limit_l_max 24
_diffrn_reflns_limit_l_min -24
_diffrn_reflns_number 17273
_diffrn_reflns_point_group_measured_fraction_full 1.000
_diffrn_reflns_point_group_measured_fraction_max 1.000
_diffrn_reflns_theta_full 25.242
_diffrn_reflns_theta_max 27.989
_diffrn_reflns_theta_min 3.123
_exptl_absorpt_coefficient_mu 7.682
_exptl_absorpt_correction_T_max 0.7456
_exptl_absorpt_correction_T_min 0.6388
_exptl_absorpt_correction_type multi-scan
_exptl_absorpt_process_details '(SADABS; Bruker, 2008)'
_exptl_crystal_colour orange
_exptl_crystal_density_diffrn 2.838
_exptl_crystal_description 'tetragonal rod'
_exptl_crystal_F_000 2528
_exptl_crystal_size_max 0.090
_exptl_crystal_size_mid 0.080
_exptl_crystal_size_min 0.060
_refine_diff_density_max 0.763
_refine_diff_density_min -0.838
_refine_diff_density_rms 0.110
_refine_ls_extinction_method none
_refine_ls_goodness_of_fit_ref 1.087
_refine_ls_hydrogen_treatment undef
_refine_ls_matrix_type full
_refine_ls_number_parameters 43
_refine_ls_number_reflns 943
_refine_ls_number_restraints 0
_refine_ls_restrained_S_all 1.087
_refine_ls_R_factor_all 0.0279
_refine_ls_R_factor_gt 0.0244
_refine_ls_shift/su_max 0.001
_refine_ls_shift/su_mean 0.000
_refine_ls_structure_factor_coef Fsqd
_refine_ls_weighting_details 'w=1/[\s^2^(Fo^2^)+(0.0330P)^2^+12.9475P] where P=(Fo^2^+2Fc^2^)/3'
_refine_ls_weighting_scheme calc
_refine_ls_wR_factor_gt 0.0621
_refine_ls_wR_factor_ref 0.0655
_reflns_Friedel_coverage 0.000
_reflns_number_gt 857
_reflns_number_total 943
_reflns_threshold_expression 'I > 2\s(I)'
_cod_data_source_file ae1c01270_si_002.cif
_cod_data_source_block try
_cod_original_cell_volume 3111.0(12)
_cod_original_sg_symbol_H-M 'I 41/a c d'
_cod_database_code 4518914
_shelx_shelxl_version_number 2014/7
_shelx_space_group_comment
;
The symmetry employed for this shelxl refinement is uniquely defined
by the following loop, which should always be used as a source of
symmetry information in preference to the above space-group names.
They are only intended as comments.
;
_shelx_estimated_absorpt_t_min 0.545
_shelx_estimated_absorpt_t_max 0.656

loop_
_space_group_symop_operation_xyz
'x, y, z'
'-x+1/2, -y, z+1/2'
'-y+1/4, x+3/4, z+1/4'
'y+1/4, -x+1/4, z+3/4'
'-x+1/2, y, -z'
'x, -y, -z+1/2'
'y+1/4, x+3/4, -z+3/4'
'-y+1/4, -x+1/4, -z+1/4'
'x+1/2, y+1/2, z+1/2'
'-x+1, -y+1/2, z+1'
'-y+3/4, x+5/4, z+3/4'
'y+3/4, -x+3/4, z+5/4'
'-x+1, y+1/2, -z+1/2'
'x+1/2, -y+1/2, -z+1'
'y+3/4, x+5/4, -z+5/4'
'-y+3/4, -x+3/4, -z+3/4'
'-x, -y, -z'
'x-1/2, y, -z-1/2'
'y-1/4, -x-3/4, -z-1/4'
'-y-1/4, x-1/4, -z-3/4'
'x-1/2, -y, z'
'-x, y, z-1/2'
'-y-1/4, -x-3/4, z-3/4'
'y-1/4, x-1/4, z-1/4'
'-x+1/2, -y+1/2, -z+1/2'
'x, y+1/2, -z'
'y+1/4, -x-1/4, -z+1/4'
'-y+1/4, x+1/4, -z-1/4'
'x, -y+1/2, z+1/2'
'-x+1/2, y+1/2, z'
'-y+1/4, -x-1/4, z-1/4'
'y+1/4, x+1/4, z+1/4'

loop_
_atom_site_label
_atom_site_type_symbol
_atom_site_fract_x
_atom_site_fract_y
_atom_site_fract_z
_atom_site_U_iso_or_equiv
_atom_site_adp_type
_atom_site_occupancy
_atom_site_site_symmetry_order
_atom_site_calc_flag
_atom_site_refinement_flags_posn
_atom_site_refinement_flags_adp
_atom_site_refinement_flags_occupancy
_atom_site_disorder_assembly
_atom_site_disorder_group
Ga1 Ga 0.42147(2) 0.37248(2) 0.18813(2) 0.01595(13) Uani 0.5 1 d . . P . .
Zn1 Zn 0.42147(2) 0.37248(2) 0.18813(2) 0.01595(13) Uani 0.5 1 d . . P . .
S1 S 0.54618(6) 0.46004(6) 0.12622(5) 0.02428(19) Uani 1 1 d . . . . .
S2 S 0.33210(8) 0.5000 0.2500 0.0183(2) Uani 1 2 d S T P . .
S3 S 0.5000 0.2500 0.26424(5) 0.0207(2) Uani 1 2 d S T P . .
Na1 Na 0.38330(12) 0.36670(12) 0.3750 0.0368(5) Uani 1 2 d S T P . .
Na2 Na 0.34000(16) 0.12142(18) 0.26359(15) 0.0894(10) Uani 1 1 d . . . . .

loop_
_atom_site_aniso_label
_atom_site_aniso_U_11
_atom_site_aniso_U_22
_atom_site_aniso_U_33
_atom_site_aniso_U_23
_atom_site_aniso_U_13
_atom_site_aniso_U_12
Ga1 0.01563(18) 0.01454(18) 0.01767(19) -0.00213(12) 0.00172(12) 0.00019(11)
Zn1 0.01563(18) 0.01454(18) 0.01767(19) -0.00213(12) 0.00172(12) 0.00019(11)
S1 0.0238(4) 0.0162(3) 0.0328(4) -0.0013(3) 0.0136(3) -0.0007(3)
S2 0.0141(4) 0.0183(5) 0.0224(5) -0.0082(4) 0.000 0.000
S3 0.0219(5) 0.0196(5) 0.0205(5) 0.000 0.000 0.0002(4)
Na1 0.0415(7) 0.0415(7) 0.0275(10) 0.0034(7) 0.0034(7) 0.0011(9)
Na2 0.0452(12) 0.0819(17) 0.141(2) -0.0621(16) 0.0404(13) -0.0394(11)

loop_
_atom_type_symbol
_atom_type_description
_atom_type_scat_dispersion_real
_atom_type_scat_dispersion_imag
_atom_type_scat_source
Ga Ga 0.2307 1.6083 'International Tables Vol C Tables 4.2.6.8 and 6.1.1.4'
Na Na 0.0362 0.0249 'International Tables Vol C Tables 4.2.6.8 and 6.1.1.4'
S S 0.1246 0.1234 'International Tables Vol C Tables 4.2.6.8 and 6.1.1.4'
Zn Zn 0.2839 1.4301 'International Tables Vol C Tables 4.2.6.8 and 6.1.1.4'

loop_
_geom_angle_atom_site_label_1
_geom_angle_atom_site_label_2
_geom_angle_atom_site_label_3
_geom_angle
_geom_angle_site_symmetry_1
_geom_angle_site_symmetry_3
_geom_angle_publ_flag
S1 Ga1 S1 118.10(2) . 20_656 ?
S1 Ga1 S2 104.50(3) . . ?
S1 Ga1 S2 101.27(3) 20_656 . ?
S1 Ga1 S3 109.45(3) . . ?
S1 Ga1 S3 110.10(3) 20_656 . ?
S2 Ga1 S3 113.17(3) . . ?
S1 Ga1 Na2 63.60(5) . 10_554 ?
S1 Ga1 Na2 153.85(5) 20_656 10_554 ?
S2 Ga1 Na2 103.33(6) . 10_554 ?
S3 Ga1 Na2 51.24(3) . 10_554 ?
S1 Ga1 Na2 143.23(5) . 25 ?
S1 Ga1 Na2 55.25(4) 20_656 25 ?
S2 Ga1 Na2 51.32(4) . 25 ?
S3 Ga1 Na2 106.07(5) . 25 ?
Na2 Ga1 Na2 140.514(16) 10_554 25 ?
S1 Ga1 Na1 127.57(3) . . ?
S1 Ga1 Na1 113.75(3) 20_656 . ?
S2 Ga1 Na1 56.87(4) . . ?
S3 Ga1 Na1 56.66(4) . . ?
Na2 Ga1 Na1 73.60(6) 10_554 . ?
Na2 Ga1 Na1 67.07(6) 25 . ?
S1 Ga1 Na1 57.86(3) . 11_544 ?
S1 Ga1 Na1 97.46(4) 20_656 11_544 ?
S2 Ga1 Na1 55.191(14) . 11_544 ?
S3 Ga1 Na1 152.14(3) . 11_544 ?
Na2 Ga1 Na1 103.77(5) 10_554 11_544 ?
Na2 Ga1 Na1 86.02(5) 25 11_544 ?
Na1 Ga1 Na1 108.88(3) . 11_544 ?
Ga1 S1 Zn1 101.5 . 27_565 ?
Ga1 S1 Ga1 101.51(3) . 27_565 ?
Zn1 S1 Ga1 0.0 27_565 27_565 ?
Ga1 S1 Na2 156.20(7) . 11_544 ?
Zn1 S1 Na2 83.88(5) 27_565 11_544 ?
Ga1 S1 Na2 83.88(5) 27_565 11_544 ?
Ga1 S1 Na1 83.18(4) . 11_544 ?
Zn1 S1 Na1 145.86(4) 27_565 11_544 ?
Ga1 S1 Na1 145.86(4) 27_565 11_544 ?
Na2 S1 Na1 79.84(5) 11_544 11_544 ?
Ga1 S1 Na2 75.67(4) . 10_554 ?
Zn1 S1 Na2 88.62(6) 27_565 10_554 ?
Ga1 S1 Na2 88.62(6) 27_565 10_554 ?
Na2 S1 Na2 127.94(7) 11_544 10_554 ?
Na1 S1 Na2 124.92(6) 11_544 10_554 ?
Ga1 S1 Na2 108.45(5) . 13 ?
Zn1 S1 Na2 127.17(5) 27_565 13 ?
Ga1 S1 Na2 127.17(5) 27_565 13 ?
Na2 S1 Na2 85.36(9) 11_544 13 ?
Na1 S1 Na2 81.27(5) 11_544 13 ?
Na2 S1 Na2 59.44(7) 10_554 13 ?
Zn1 S2 Ga1 0.0 6_565 6_565 ?
Zn1 S2 Ga1 120.3 6_565 . ?
Ga1 S2 Ga1 120.25(4) 6_565 . ?
Zn1 S2 Na2 149.22(5) 6_565 25 ?
Ga1 S2 Na2 149.22(5) 6_565 25 ?
Ga1 S2 Na2 87.21(5) . 25 ?
Zn1 S2 Na2 87.21(5) 6_565 30 ?
Ga1 S2 Na2 87.21(5) 6_565 30 ?
Ga1 S2 Na2 149.22(5) . 30 ?
Na2 S2 Na2 71.10(11) 25 30 ?
Zn1 S2 Na1 84.95(2) 6_565 . ?
Ga1 S2 Na1 84.95(2) 6_565 . ?
Ga1 S2 Na1 82.31(4) . . ?
Na2 S2 Na1 85.46(7) 25 . ?
Na2 S2 Na1 116.21(8) 30 . ?
Zn1 S2 Na1 82.31(4) 6_565 11_544 ?
Ga1 S2 Na1 82.31(4) 6_565 11_544 ?
Ga1 S2 Na1 84.95(2) . 11_544 ?
Na2 S2 Na1 116.21(8) 25 11_544 ?
Na2 S2 Na1 85.46(7) 30 11_544 ?
Na1 S2 Na1 154.26(6) . 11_544 ?
Ga1 S3 Zn1 106.0 . 10_554 ?
Ga1 S3 Ga1 105.99(4) . 10_554 ?
Zn1 S3 Ga1 0.0 10_554 10_554 ?
Ga1 S3 Na2 84.96(5) . 10_554 ?
Zn1 S3 Na2 94.73(7) 10_554 10_554 ?
Ga1 S3 Na2 94.73(7) 10_554 10_554 ?
Ga1 S3 Na2 94.72(7) . . ?
Zn1 S3 Na2 84.96(5) 10_554 . ?
Ga1 S3 Na2 84.96(5) 10_554 . ?
Na2 S3 Na2 179.48(13) 10_554 . ?
Ga1 S3 Na1 168.30(3) . 10_554 ?
Zn1 S3 Na1 81.81(3) 10_554 10_554 ?
Ga1 S3 Na1 81.81(3) 10_554 10_554 ?
Na2 S3 Na1 85.72(5) 10_554 10_554 ?
Na2 S3 Na1 94.65(7) . 10_554 ?
Ga1 S3 Na1 81.81(3) . . ?
Zn1 S3 Na1 168.30(3) 10_554 . ?
Ga1 S3 Na1 168.30(3) 10_554 . ?
Na2 S3 Na1 94.65(7) 10_554 . ?
Na2 S3 Na1 85.72(5) . . ?
Na1 S3 Na1 91.92(7) 10_554 . ?
S3 Na1 S3 88.08(7) . 7_545 ?
S3 Na1 S2 162.32(5) . 12_454 ?
S3 Na1 S2 82.14(2) 7_545 12_454 ?
S3 Na1 S2 82.14(2) . . ?
S3 Na1 S2 162.32(5) 7_545 . ?
S2 Na1 S2 110.83(8) 12_454 . ?
S3 Na1 S1 90.98(3) . 6_565 ?
S3 Na1 S1 91.57(3) 7_545 6_565 ?
S2 Na1 S1 103.93(4) 12_454 6_565 ?
S2 Na1 S1 73.99(3) . 6_565 ?
S3 Na1 S1 91.57(3) . 12_454 ?
S3 Na1 S1 90.98(3) 7_545 12_454 ?
S2 Na1 S1 73.99(3) 12_454 12_454 ?
S2 Na1 S1 103.93(4) . 12_454 ?
S1 Na1 S1 176.46(9) 6_565 12_454 ?
S3 Na1 Zn1 128.87(7) . 16 ?
S3 Na1 Zn1 41.527(17) 7_545 16 ?
S2 Na1 Zn1 40.822(13) 12_454 16 ?
S2 Na1 Zn1 148.47(7) . 16 ?
S1 Na1 Zn1 97.130(17) 6_565 16 ?
S1 Na1 Zn1 83.170(17) 12_454 16 ?
S3 Na1 Ga1 128.87(7) . 16 ?
S3 Na1 Ga1 41.527(17) 7_545 16 ?
S2 Na1 Ga1 40.822(13) 12_454 16 ?
S2 Na1 Ga1 148.47(7) . 16 ?
S1 Na1 Ga1 97.130(17) 6_565 16 ?
S1 Na1 Ga1 83.170(17) 12_454 16 ?
Zn1 Na1 Ga1 0.0 16 16 ?
S3 Na1 Ga1 41.528(17) . . ?
S3 Na1 Ga1 128.87(7) 7_545 . ?
S2 Na1 Ga1 148.47(7) 12_454 . ?
S2 Na1 Ga1 40.823(12) . . ?
S1 Na1 Ga1 83.171(17) 6_565 . ?
S1 Na1 Ga1 97.129(17) 12_454 . ?
Zn1 Na1 Ga1 170.3 16 . ?
Ga1 Na1 Ga1 170.34(7) 16 . ?
S3 Na1 Zn1 129.245(12) . 12_454 ?
S3 Na1 Zn1 100.316(13) 7_545 12_454 ?
S2 Na1 Zn1 39.863(19) 12_454 12_454 ?
S2 Na1 Zn1 97.28(5) . 12_454 ?
S1 Na1 Zn1 137.97(6) 6_565 12_454 ?
S1 Na1 Zn1 38.96(2) 12_454 12_454 ?
Zn1 Na1 Zn1 68.776(15) 16 12_454 ?
Ga1 Na1 Zn1 68.776(15) 16 12_454 ?
Ga1 Na1 Zn1 117.2 . 12_454 ?
S3 Na1 Ga1 100.317(13) . 6_565 ?
S3 Na1 Ga1 129.245(12) 7_545 6_565 ?
S2 Na1 Ga1 97.28(5) 12_454 6_565 ?
S2 Na1 Ga1 39.863(19) . 6_565 ?
S1 Na1 Ga1 38.96(2) 6_565 6_565 ?
S1 Na1 Ga1 137.97(6) 12_454 6_565 ?
Zn1 Na1 Ga1 117.2 16 6_565 ?
Ga1 Na1 Ga1 117.20(3) 16 6_565 ?
Ga1 Na1 Ga1 68.777(15) . 6_565 ?
Zn1 Na1 Ga1 111.3 12_454 6_565 ?
S3 Na2 S2 173.81(14) . 25 ?
S3 Na2 S1 102.64(7) . 12_454 ?
S2 Na2 S1 78.81(5) 25 12_454 ?
S3 Na2 S1 81.27(6) . 10_554 ?
S2 Na2 S1 96.52(6) 25 10_554 ?
S1 Na2 S1 171.54(12) 12_454 10_554 ?
S3 Na2 Na2 128.25(5) . 6 ?
S2 Na2 Na2 54.45(5) 25 6 ?
S1 Na2 Na2 118.64(12) 12_454 6 ?
S1 Na2 Na2 62.50(7) 10_554 6 ?
S3 Na2 S1 92.63(8) . 13_545 ?
S2 Na2 S1 93.32(8) 25 13_545 ?
S1 Na2 S1 92.35(9) 12_454 13_545 ?
S1 Na2 S1 94.97(7) 10_554 13_545 ?
Na2 Na2 S1 58.06(8) 6 13_545 ?
S3 Na2 Ga1 43.80(3) . 10_554 ?
S2 Na2 Ga1 135.65(7) 25 10_554 ?
S1 Na2 Ga1 145.18(7) 12_454 10_554 ?
S1 Na2 Ga1 40.73(3) 10_554 10_554 ?
Na2 Na2 Ga1 87.53(5) 6 10_554 ?
S1 Na2 Ga1 82.30(6) 13_545 10_554 ?
S3 Na2 Zn1 43.80(3) . 10_554 ?
S2 Na2 Zn1 135.65(7) 25 10_554 ?
S1 Na2 Zn1 145.18(7) 12_454 10_554 ?
S1 Na2 Zn1 40.73(3) 10_554 10_554 ?
Na2 Na2 Zn1 87.53(5) 6 10_554 ?
S1 Na2 Zn1 82.30(6) 13_545 10_554 ?
Ga1 Na2 Zn1 0.000(15) 10_554 10_554 ?
S3 Na2 Ga1 137.55(8) . 25 ?
S2 Na2 Ga1 41.47(3) 25 25 ?
S1 Na2 Ga1 40.87(3) 12_454 25 ?
S1 Na2 Ga1 132.15(8) 10_554 25 ?
Na2 Na2 Ga1 93.62(5) 6 25 ?
S1 Na2 Ga1 106.69(7) 13_545 25 ?
Ga1 Na2 Ga1 170.04(11) 10_554 25 ?
Zn1 Na2 Ga1 170.0 10_554 25 ?
S3 Na2 Zn1 137.55(8) . 25 ?
S2 Na2 Zn1 41.47(3) 25 25 ?
S1 Na2 Zn1 40.87(3) 12_454 25 ?
S1 Na2 Zn1 132.15(8) 10_554 25 ?
Na2 Na2 Zn1 93.62(5) 6 25 ?
S1 Na2 Zn1 106.69(7) 13_545 25 ?
Ga1 Na2 Zn1 170.04(11) 10_554 25 ?
Zn1 Na2 Zn1 170.04(11) 10_554 25 ?
Ga1 Na2 Zn1 0.000(10) 25 25 ?
S3 Na2 Na1 50.59(4) . . ?
S2 Na2 Na1 130.10(7) 25 . ?
S1 Na2 Na1 52.18(4) 12_454 . ?
S1 Na2 Na1 130.68(6) 10_554 . ?
Na2 Na2 Na1 154.61(15) 6 . ?
S1 Na2 Na1 97.01(7) 13_545 . ?
Ga1 Na2 Na1 94.16(5) 10_554 . ?
Zn1 Na2 Na1 94.16(5) 10_554 . ?
Ga1 Na2 Na1 89.04(5) 25 . ?
Zn1 Na2 Na1 89.04(5) 25 . ?

loop_
_geom_bond_atom_site_label_1
_geom_bond_atom_site_label_2
_geom_bond_distance
_geom_bond_site_symmetry_2
_geom_bond_publ_flag
Ga1 S1 2.2822(9) . ?
Ga1 S1 2.3017(8) 20_656 ?
Ga1 S2 2.3191(6) . ?
Ga1 S3 2.3548(7) . ?
Ga1 Na2 3.389(2) 10_554 ?
Ga1 Na2 3.498(2) 25 ?
Ga1 Na1 3.5156(7) . ?
Ga1 Na1 3.6041(14) 11_544 ?
S1 Zn1 2.3017(8) 27_565 ?
S1 Ga1 2.3017(8) 27_565 ?
S1 Na2 2.891(2) 11_544 ?
S1 Na1 3.0737(9) 11_544 ?
S1 Na2 3.133(2) 10_554 ?
S1 Na2 3.275(3) 13 ?
S2 Zn1 2.3191(6) 6_565 ?
S2 Ga1 2.3191(6) 6_565 ?
S2 Na2 2.734(2) 25 ?
S2 Na2 2.734(2) 30 ?
S2 Na1 2.9707(13) . ?
S2 Na1 2.9707(14) 11_544 ?
S3 Zn1 2.3548(7) 10_554 ?
S3 Ga1 2.3548(7) 10_554 ?
S3 Na2 2.6530(18) 10_554 ?
S3 Na2 2.6530(18) . ?
S3 Na1 2.9673(18) 10_554 ?
S3 Na1 2.9673(18) . ?
Na1 S3 2.9673(18) 7_545 ?
Na1 S2 2.9707(13) 12_454 ?
Na1 S1 3.0736(9) 6_565 ?
Na1 S1 3.0736(9) 12_454 ?
Na1 Zn1 3.5156(7) 16 ?
Na1 Ga1 3.5156(7) 16 ?
Na1 Zn1 3.6041(14) 12_454 ?
Na1 Ga1 3.6041(14) 6_565 ?
Na2 S2 2.734(2) 25 ?
Na2 S1 2.891(2) 12_454 ?
Na2 S1 3.133(2) 10_554 ?
Na2 Na2 3.179(4) 6 ?
Na2 S1 3.275(3) 13_545 ?
Na2 Ga1 3.389(2) 10_554 ?
Na2 Zn1 3.389(2) 10_554 ?
Na2 Ga1 3.498(2) 25 ?
Na2 Zn1 3.498(2) 25 ?
